data_2225109
loop_
_publ_author_name
'Choi, Hong Dae'
'Seo, Pil Ja'
'Son, Byeng Wha'
'Lee, Uk'

_publ_section_title
;
 5-Bromo-3-ethylsulfinyl-2-(4-fluorophenyl)-1-benzofuran
;
_journal_coeditor_code SI2236
_journal_issue 2
_journal_name_full 'Acta Crystallographica Section E'
_journal_page_first o323
_journal_paper_doi 10.1107/S1600536810000590
_journal_volume 66
_journal_year 2010
_chemical_formula_iupac 'C16 H12 Br F O2 S'
_chemical_formula_moiety 'C16 H12 Br F O2 S'
_chemical_formula_sum 'C16 H12 Br F O2 S'
_chemical_formula_weight 367.23
_chemical_name_systematic
;
5-Bromo-3-ethylsulfinyl-2-(4-fluorophenyl)-1-benzofuran
;
_space_group_IT_number 2
_symmetry_cell_setting triclinic
_symmetry_space_group_name_Hall '-P 1'
_symmetry_space_group_name_H-M 'P -1'
_atom_sites_solution_hydrogens difmap
_atom_sites_solution_primary direct
_atom_sites_solution_secondary difmap
_cell_angle_alpha 101.360(3)
_cell_angle_beta 98.783(3)
_cell_angle_gamma 104.771(3)
_cell_formula_units_Z 2
_cell_length_a 7.2806(5)
_cell_length_b 9.4999(6)
_cell_length_c 10.8334(6)
_cell_measurement_reflns_used 8968
_cell_measurement_temperature 100(2)
_cell_measurement_theta_max 27.54
_cell_measurement_theta_min 2.29
_cell_volume 693.87(8)
_computing_cell_refinement 'SAINT (Bruker, 2009)'
_computing_data_collection 'APEX2 (Bruker, 2009)'
_computing_data_reduction 'SAINT (Bruker, 2009)'
_computing_molecular_graphics 'ORTEP-3 (Farrugia, 1997) and DIAMOND (Brandenburg, 1998)'
_computing_publication_material 'SHELXL97-2 (Sheldrick, 2008)'
_computing_structure_refinement 'SHELXL97-2 (Sheldrick, 2008)'
_computing_structure_solution 'SHELXS97-2 (Sheldrick, 2008)'
_diffrn_ambient_temperature 100(2)
_diffrn_detector_area_resol_mean 10.0
_diffrn_measured_fraction_theta_full 0.999
_diffrn_measured_fraction_theta_max 0.999
_diffrn_measurement_device_type 'Bruker SMART APEXII CCD'
_diffrn_measurement_method '\f and \w scans'
_diffrn_radiation_monochromator HELIOS
_diffrn_radiation_source 'Rotating Anode'
_diffrn_radiation_type MoK\a
_diffrn_radiation_wavelength 0.71073
_diffrn_reflns_av_R_equivalents 0.0325
_diffrn_reflns_av_sigmaI/netI 0.0236
_diffrn_reflns_limit_h_max 9
_diffrn_reflns_limit_h_min -9
_diffrn_reflns_limit_k_max 12
_diffrn_reflns_limit_k_min -12
_diffrn_reflns_limit_l_max 14
_diffrn_reflns_limit_l_min -14
_diffrn_reflns_number 12298
_diffrn_reflns_theta_full 27.54
_diffrn_reflns_theta_max 27.54
_diffrn_reflns_theta_min 1.96
_exptl_absorpt_coefficient_mu 3.124
_exptl_absorpt_correction_T_max 0.6062
_exptl_absorpt_correction_T_min 0.4572
_exptl_absorpt_correction_type multi-scan
_exptl_absorpt_process_details '(SADABS; Bruker, 2009)'
_exptl_crystal_colour colourless
_exptl_crystal_density_diffrn 1.758
_exptl_crystal_density_method 'not measured'
_exptl_crystal_description block
_exptl_crystal_F_000 368
_exptl_crystal_size_max 0.30
_exptl_crystal_size_mid 0.26
_exptl_crystal_size_min 0.18
_refine_diff_density_max 0.477
_refine_diff_density_min -0.468
_refine_ls_extinction_method none
_refine_ls_goodness_of_fit_ref 1.009
_refine_ls_hydrogen_treatment constr
_refine_ls_matrix_type full
_refine_ls_number_parameters 190
_refine_ls_number_reflns 3202
_refine_ls_number_restraints 0
_refine_ls_restrained_S_all 1.009
_refine_ls_R_factor_all 0.0255
_refine_ls_R_factor_gt 0.0240
_refine_ls_shift/su_max_lt 0.001
_refine_ls_shift/su_mean 0.000
_refine_ls_structure_factor_coef Fsqd
_refine_ls_weighting_details 'w=1/[\s^2^(Fo^2^)+(0.0419P)^2^+0.3178P] where P=(Fo^2^+2Fc^2^)/3'
_refine_ls_weighting_scheme calc
_refine_ls_wR_factor_gt 0.0671
_refine_ls_wR_factor_ref 0.0678
_reflns_number_gt 3040
_reflns_number_total 3202
_reflns_threshold_expression I>2\s(I)
_cod_data_source_file si2236.cif
_cod_data_source_block I
_cod_database_code 2225109
_cod_database_fobs_code 2225109

loop_
_symmetry_equiv_pos_as_xyz
'x, y, z'
'-x, -y, -z'

loop_
_atom_site_type_symbol
_atom_site_label
_atom_site_fract_x
_atom_site_fract_y
_atom_site_fract_z
_atom_site_U_iso_or_equiv
_atom_site_adp_type
_atom_site_calc_flag
_atom_site_refinement_flags
_atom_site_occupancy
_atom_site_disorder_assembly
_atom_site_disorder_group
Br Br 0.27979(3) 0.266152(19) -0.060167(15) 0.02863(7) Uani d . 1 . .
S S 0.45510(6) 0.80533(4) 0.40790(4) 0.02178(10) Uani d . 1 . .
O O1 0.20904(16) 0.41876(12) 0.48809(11) 0.0196(2) Uani d . 1 . .
O O2 0.59525(19) 0.79599(16) 0.32187(14) 0.0323(3) Uani d . 1 . .
F F 0.25971(19) 0.84421(15) 1.01927(11) 0.0399(3) Uani d . 1 . .
C C1 0.3410(2) 0.62021(18) 0.41607(15) 0.0189(3) Uani d . 1 . .
C C2 0.2982(2) 0.48799(18) 0.31181(15) 0.0186(3) Uani d . 1 . .
C C3 0.3185(2) 0.45934(19) 0.18372(15) 0.0207(3) Uani d . 1 . .
H H3 0.3712 0.5366 0.1468 0.025 Uiso calc R 1 . .
C C4 0.2567(2) 0.31116(19) 0.11464(16) 0.0222(3) Uani d . 1 . .
C C5 0.1791(2) 0.19150(19) 0.16709(17) 0.0246(3) Uani d . 1 . .
H H5 0.1407 0.0933 0.1168 0.030 Uiso calc R 1 . .
C C6 0.1596(2) 0.21979(19) 0.29435(17) 0.0233(3) Uani d . 1 . .
H H6 0.1091 0.1425 0.3319 0.028 Uiso calc R 1 . .
C C7 0.2188(2) 0.36812(18) 0.36236(15) 0.0191(3) Uani d . 1 . .
C C8 0.2848(2) 0.57296(17) 0.51972(16) 0.0186(3) Uani d . 1 . .
C C9 0.2833(2) 0.64583(19) 0.65130(15) 0.0193(3) Uani d . 1 . .
C C10 0.2268(2) 0.5583(2) 0.73659(17) 0.0238(3) Uani d . 1 . .
H H10 0.1946 0.4542 0.7098 0.029 Uiso calc R 1 . .
C C11 0.2185(3) 0.6250(2) 0.86028(17) 0.0272(4) Uani d . 1 . .
H H11 0.1786 0.5668 0.9165 0.033 Uiso calc R 1 . .
C C12 0.2703(3) 0.7792(2) 0.89850(17) 0.0277(4) Uani d . 1 . .
C C13 0.3302(3) 0.8695(2) 0.81914(18) 0.0283(4) Uani d . 1 . .
H H13 0.3672 0.9736 0.8483 0.034 Uiso calc R 1 . .
C C14 0.3342(2) 0.8021(2) 0.69475(17) 0.0243(3) Uani d . 1 . .
H H14 0.3715 0.8617 0.6390 0.029 Uiso calc R 1 . .
C C15 0.2449(3) 0.8353(2) 0.31525(17) 0.0256(3) Uani d . 1 . .
H H15A 0.2868 0.9230 0.2818 0.031 Uiso calc R 1 . .
H H15B 0.1836 0.7493 0.2425 0.031 Uiso calc R 1 . .
C C16 0.0982(3) 0.8580(2) 0.39692(19) 0.0278(4) Uani d . 1 . .
H H16A 0.1582 0.9436 0.4686 0.033 Uiso calc R 1 . .
H H16B 0.0539 0.7702 0.4282 0.033 Uiso calc R 1 . .
H H16C -0.0104 0.8745 0.3457 0.033 Uiso calc R 1 . .

loop_
_atom_site_aniso_label
_atom_site_aniso_U_11
_atom_site_aniso_U_22
_atom_site_aniso_U_33
_atom_site_aniso_U_12
_atom_site_aniso_U_13
_atom_site_aniso_U_23
Br 0.03874(12) 0.02938(11) 0.01775(10) 0.01314(8) 0.00627(7) 0.00147(7)
S 0.02209(19) 0.01876(19) 0.0229(2) 0.00193(15) 0.00670(15) 0.00547(15)
O1 0.0233(5) 0.0168(5) 0.0184(5) 0.0045(4) 0.0059(4) 0.0045(4)
O2 0.0298(6) 0.0334(7) 0.0362(7) 0.0059(5) 0.0179(6) 0.0107(6)
F 0.0514(7) 0.0480(7) 0.0191(5) 0.0180(6) 0.0106(5) -0.0016(5)
C1 0.0184(7) 0.0182(7) 0.0198(7) 0.0051(6) 0.0045(6) 0.0044(6)
C2 0.0170(7) 0.0189(7) 0.0203(8) 0.0060(6) 0.0039(6) 0.0047(6)
C3 0.0214(7) 0.0227(8) 0.0191(8) 0.0073(6) 0.0055(6) 0.0057(6)
C4 0.0234(7) 0.0261(8) 0.0181(8) 0.0107(6) 0.0043(6) 0.0033(6)
C5 0.0276(8) 0.0205(8) 0.0246(8) 0.0094(7) 0.0034(6) 0.0019(6)
C6 0.0254(8) 0.0188(8) 0.0260(8) 0.0066(6) 0.0054(6) 0.0061(6)
C7 0.0195(7) 0.0212(8) 0.0186(7) 0.0080(6) 0.0052(6) 0.0059(6)
C8 0.0174(7) 0.0167(7) 0.0213(8) 0.0052(6) 0.0036(6) 0.0045(6)
C9 0.0171(7) 0.0233(8) 0.0174(7) 0.0064(6) 0.0033(5) 0.0044(6)
C10 0.0268(8) 0.0239(8) 0.0212(8) 0.0076(7) 0.0054(6) 0.0060(6)
C11 0.0310(9) 0.0351(10) 0.0189(8) 0.0117(7) 0.0073(7) 0.0097(7)
C12 0.0273(8) 0.0383(10) 0.0167(8) 0.0132(7) 0.0043(6) 0.0006(7)
C13 0.0307(9) 0.0253(9) 0.0249(9) 0.0078(7) 0.0050(7) -0.0014(7)
C14 0.0261(8) 0.0239(8) 0.0218(8) 0.0059(6) 0.0066(6) 0.0043(6)
C15 0.0303(8) 0.0237(8) 0.0241(8) 0.0082(7) 0.0052(7) 0.0094(7)
C16 0.0247(8) 0.0258(9) 0.0323(10) 0.0070(7) 0.0045(7) 0.0078(7)

loop_
_atom_type_symbol
_atom_type_description
_atom_type_scat_dispersion_real
_atom_type_scat_dispersion_imag
_atom_type_scat_source
C C 0.0033 0.0016 'International Tables Vol C Tables 4.2.6.8 and 6.1.1.4'
H H 0.0000 0.0000 'International Tables Vol C Tables 4.2.6.8 and 6.1.1.4'
O O 0.0106 0.0060 'International Tables Vol C Tables 4.2.6.8 and 6.1.1.4'
F F 0.0171 0.0103 'International Tables Vol C Tables 4.2.6.8 and 6.1.1.4'
S S 0.1246 0.1234 'International Tables Vol C Tables 4.2.6.8 and 6.1.1.4'
Br Br -0.2901 2.4595 'International Tables Vol C Tables 4.2.6.8 and 6.1.1.4'

loop_
_geom_angle_atom_site_label_1
_geom_angle_atom_site_label_2
_geom_angle_atom_site_label_3
_geom_angle_site_symmetry_1
_geom_angle_site_symmetry_3
_geom_angle
_geom_angle_publ_flag
C4 Br O2 . 2_665 168.51(6) ?
O2 S C1 . . 107.40(8) ?
O2 S C15 . . 106.91(8) ?
C1 S C15 . . 97.23(8) ?
C7 O1 C8 . . 107.06(12) ?
C8 C1 C2 . . 107.15(14) ?
C8 C1 S . . 128.11(13) ?
C2 C1 S . . 124.69(12) ?
C7 C2 C3 . . 119.18(15) ?
C7 C2 C1 . . 105.14(14) ?
C3 C2 C1 . . 135.68(15) ?
C4 C3 C2 . . 116.93(15) ?
C4 C3 H3 . . 121.5 ?
C2 C3 H3 . . 121.5 ?
C3 C4 C5 . . 123.31(15) ?
C3 C4 Br . . 118.62(13) ?
C5 C4 Br . . 118.07(13) ?
C6 C5 C4 . . 119.80(16) ?
C6 C5 H5 . . 120.1 ?
C4 C5 H5 . . 120.1 ?
C7 C6 C5 . . 116.67(15) ?
C7 C6 H6 . . 121.7 ?
C5 C6 H6 . . 121.7 ?
O1 C7 C6 . . 125.37(14) ?
O1 C7 C2 . . 110.52(14) ?
C6 C7 C2 . . 124.10(15) ?
C1 C8 O1 . . 110.12(14) ?
C1 C8 C9 . . 135.64(15) ?
O1 C8 C9 . . 114.23(13) ?
C10 C9 C14 . . 118.52(15) ?
C10 C9 C8 . . 119.77(15) ?
C14 C9 C8 . . 121.70(15) ?
C11 C10 C9 . . 120.65(16) ?
C11 C10 H10 . . 119.7 ?
C9 C10 H10 . . 119.7 ?
C12 C11 C10 . . 118.61(16) ?
C12 C11 H11 . . 120.7 ?
C10 C11 H11 . . 120.7 ?
F C12 C13 . . 118.78(17) ?
F C12 C11 . . 118.47(17) ?
C13 C12 C11 . . 122.75(17) ?
C12 C13 C14 . . 118.37(17) ?
C12 C13 H13 . . 120.8 ?
C14 C13 H13 . . 120.8 ?
C13 C14 C9 . . 121.07(16) ?
C13 C14 H14 . . 119.5 ?
C9 C14 H14 . . 119.5 ?
C16 C15 S . . 111.41(12) ?
C16 C15 H15A . . 109.3 ?
S C15 H15A . . 109.3 ?
C16 C15 H15B . . 109.3 ?
S C15 H15B . . 109.3 ?
H15A C15 H15B . . 108.0 ?
C15 C16 H16A . . 109.5 ?
C15 C16 H16B . . 109.5 ?
H16A C16 H16B . . 109.5 ?
C15 C16 H16C . . 109.5 ?
H16A C16 H16C . . 109.5 ?
H16B C16 H16C . . 109.5 ?

loop_
_geom_bond_atom_site_label_1
_geom_bond_atom_site_label_2
_geom_bond_site_symmetry_2
_geom_bond_distance
_geom_bond_publ_flag
Br O2 2_665 3.1010(10) ?
Br C4 . 1.901(2) ?
S O2 . 1.4910(10) ?
S C1 . 1.769(2) ?
S C15 . 1.816(2) ?
O1 C7 . 1.372(2) ?
O1 C8 . 1.378(2) ?
F C12 . 1.355(2) ?
C1 C8 . 1.369(2) ?
C1 C2 . 1.444(2) ?
C2 C7 . 1.392(2) ?
C2 C3 . 1.398(2) ?
C3 C4 . 1.380(2) ?
C3 H3 . 0.9300 ?
C4 C5 . 1.400(2) ?
C5 C6 . 1.388(2) ?
C5 H5 . 0.9300 ?
C6 C7 . 1.378(2) ?
C6 H6 . 0.9300 ?
C8 C9 . 1.460(2) ?
C9 C10 . 1.399(2) ?
C9 C14 . 1.398(2) ?
C10 C11 . 1.382(2) ?
C10 H10 . 0.9300 ?
C11 C12 . 1.375(3) ?
C11 H11 . 0.9300 ?
C12 C13 . 1.371(3) ?
C13 C14 . 1.381(2) ?
C13 H13 . 0.9300 ?
C14 H14 . 0.9300 ?
C15 C16 . 1.517(3) ?
C15 H15A . 0.9700 ?
C15 H15B . 0.9700 ?
C16 H16A . 0.9600 ?
C16 H16B . 0.9600 ?
C16 H16C . 0.9600 ?

loop_
_geom_torsion_atom_site_label_1
_geom_torsion_atom_site_label_2
_geom_torsion_atom_site_label_3
_geom_torsion_atom_site_label_4
_geom_torsion_site_symmetry_1
_geom_torsion_site_symmetry_2
_geom_torsion_site_symmetry_3
_geom_torsion_site_symmetry_4
_geom_torsion
_geom_torsion_publ_flag
O2 S C1 C8 . . . . 143.78(15) ?
C15 S C1 C8 . . . . -105.92(15) ?
O2 S C1 C2 . . . . -33.17(15) ?
C15 S C1 C2 . . . . 77.13(14) ?
C8 C1 C2 C7 . . . . -0.47(17) ?
S C1 C2 C7 . . . . 177.02(12) ?
C8 C1 C2 C3 . . . . 179.55(17) ?
S C1 C2 C3 . . . . -3.0(3) ?
C7 C2 C3 C4 . . . . 0.2(2) ?
C1 C2 C3 C4 . . . . -179.86(17) ?
C2 C3 C4 C5 . . . . -0.9(2) ?
C2 C3 C4 Br . . . . 179.69(11) ?
C3 C4 C5 C6 . . . . 0.7(3) ?
Br C4 C5 C6 . . . . -179.91(13) ?
C4 C5 C6 C7 . . . . 0.3(2) ?
C8 O1 C7 C6 . . . . 179.18(15) ?
C8 O1 C7 C2 . . . . -0.64(16) ?
C5 C6 C7 O1 . . . . 179.14(15) ?
C5 C6 C7 C2 . . . . -1.1(2) ?
C3 C2 C7 O1 . . . . -179.33(13) ?
C1 C2 C7 O1 . . . . 0.68(17) ?
C3 C2 C7 C6 . . . . 0.9(2) ?
C1 C2 C7 C6 . . . . -179.14(15) ?
C2 C1 C8 O1 . . . . 0.09(17) ?
S C1 C8 O1 . . . . -177.28(11) ?
C2 C1 C8 C9 . . . . -178.63(16) ?
S C1 C8 C9 . . . . 4.0(3) ?
C7 O1 C8 C1 . . . . 0.32(17) ?
C7 O1 C8 C9 . . . . 179.35(12) ?
C1 C8 C9 C10 . . . . -175.02(17) ?
O1 C8 C9 C10 . . . . 6.3(2) ?
C1 C8 C9 C14 . . . . 6.0(3) ?
O1 C8 C9 C14 . . . . -172.71(14) ?
C14 C9 C10 C11 . . . . 1.1(2) ?
C8 C9 C10 C11 . . . . -177.92(15) ?
C9 C10 C11 C12 . . . . -1.2(3) ?
C10 C11 C12 F . . . . 179.22(16) ?
C10 C11 C12 C13 . . . . -0.1(3) ?
F C12 C13 C14 . . . . -177.84(16) ?
C11 C12 C13 C14 . . . . 1.5(3) ?
C12 C13 C14 C9 . . . . -1.6(3) ?
C10 C9 C14 C13 . . . . 0.3(2) ?
C8 C9 C14 C13 . . . . 179.32(15) ?
O2 S C15 C16 . . . . -175.84(12) ?
C1 S C15 C16 . . . . 73.45(14) ?
